data_7216039
loop_
_publ_author_name
'Mendiratta, Shruti'
'Usman, Muhammad'
'Luo, Tzuoo-Tsair'
'Lee, Shang-Fan'
'Lin, Ying-Chih'
'Lu, Kuang-Lieh'

_publ_section_title
;
 Guest dependent dielectric properties of nickel(ii)-based supramolecular
 networks
;
_journal_issue 28
_journal_name_full CrystEngComm
_journal_page_first 6309
_journal_paper_doi 10.1039/c4ce00218k
_journal_volume 16
_journal_year 2014
_chemical_formula_moiety 'C152 H114 N42 Ni4 O8'
_chemical_formula_sum 'C152 H114 N42 Ni4 O8'
_chemical_formula_weight 2891.69
_chemical_name_systematic
;
 ?
;
_space_group_IT_number 14
_symmetry_cell_setting monoclinic
_symmetry_space_group_name_Hall '-P 2ybc'
_symmetry_space_group_name_H-M 'P 1 21/c 1'
_atom_sites_solution_hydrogens geom
_atom_sites_solution_primary direct
_atom_sites_solution_secondary difmap
_audit_creation_method SHELXL-97
_cell_angle_alpha 90.00
_cell_angle_beta 90.0300(10)
_cell_angle_gamma 90.00
_cell_formula_units_Z 4
_cell_length_a 12.6883(11)
_cell_length_b 37.728(3)
_cell_length_c 29.351(3)
_cell_measurement_reflns_used 0
_cell_measurement_temperature 200(2)
_cell_measurement_theta_max 0
_cell_measurement_theta_min 0
_cell_volume 14050(2)
_computing_structure_refinement 'SHELXL-97 (Sheldrick, 2008)'
_diffrn_ambient_temperature 200(2)
_diffrn_measured_fraction_theta_full 0.997
_diffrn_measured_fraction_theta_max 0.997
_diffrn_radiation_monochromator graphite
_diffrn_radiation_source 'fine-focus sealed tube'
_diffrn_radiation_type MoK\a
_diffrn_radiation_wavelength 0.71073
_diffrn_reflns_av_R_equivalents 0.0592
_diffrn_reflns_av_sigmaI/netI 0.0917
_diffrn_reflns_limit_h_max 15
_diffrn_reflns_limit_h_min -15
_diffrn_reflns_limit_k_max 44
_diffrn_reflns_limit_k_min -44
_diffrn_reflns_limit_l_max 34
_diffrn_reflns_limit_l_min -32
_diffrn_reflns_number 93812
_diffrn_reflns_theta_full 25.03
_diffrn_reflns_theta_max 25.03
_diffrn_reflns_theta_min 0.88
_exptl_absorpt_coefficient_mu 0.603
_exptl_absorpt_correction_T_max 0.9422
_exptl_absorpt_correction_T_min 0.8167
_exptl_absorpt_correction_type multi-scan
_exptl_absorpt_process_details SADABS
_exptl_crystal_colour green
_exptl_crystal_density_diffrn 1.367
_exptl_crystal_density_method 'not measured'
_exptl_crystal_description prism
_exptl_crystal_F_000 5984
_exptl_crystal_size_max 0.35
_exptl_crystal_size_mid 0.24
_exptl_crystal_size_min 0.10
_refine_diff_density_max 1.321
_refine_diff_density_min -0.835
_refine_diff_density_rms 0.162
_refine_ls_extinction_method none
_refine_ls_goodness_of_fit_ref 1.037
_refine_ls_hydrogen_treatment constr
_refine_ls_matrix_type full
_refine_ls_number_parameters 1873
_refine_ls_number_reflns 24743
_refine_ls_number_restraints 116
_refine_ls_restrained_S_all 1.039
_refine_ls_R_factor_all 0.1339
_refine_ls_R_factor_gt 0.0752
_refine_ls_shift/su_max 0.001
_refine_ls_shift/su_mean 0.000
_refine_ls_structure_factor_coef Fsqd
_refine_ls_weighting_details 'calc w=1/[\s^2^(Fo^2^)+(0.0909P)^2^+10.8682P] where P=(Fo^2^+2Fc^2^)/3'
_refine_ls_weighting_scheme calc
_refine_ls_wR_factor_gt 0.1759
_refine_ls_wR_factor_ref 0.2003
_reflns_number_gt 14610
_reflns_number_total 24743
_reflns_threshold_expression >2\s(I)
_cod_data_source_file c4ce00218k2.cif
_cod_data_source_block a12680
_cod_depositor_comments 'Adding full bibliography for 7216039--7216040.cif.'
_cod_original_sg_symbol_H-M 'P 21/c'
_cod_database_code 7216039

loop_
_symmetry_equiv_pos_as_xyz
'x, y, z'
'-x, y+1/2, -z+1/2'
'-x, -y, -z'
'x, -y-1/2, z-1/2'

loop_
_atom_site_label
_atom_site_type_symbol
_atom_site_fract_x
_atom_site_fract_y
_atom_site_fract_z
_atom_site_U_iso_or_equiv
_atom_site_adp_type
_atom_site_occupancy
_atom_site_symmetry_multiplicity
_atom_site_calc_flag
_atom_site_refinement_flags
_atom_site_disorder_assembly
_atom_site_disorder_group
Ni1 Ni 0.84555(5) 0.258481(17) 0.33156(2) 0.03250(18) Uani 1 1 d . . .
Ni2 Ni 1.00800(5) 0.271945(17) 0.15946(2) 0.03125(18) Uani 1 1 d . . .
Ni3 Ni 0.42288(5) 0.015996(17) 0.33534(2) 0.03170(18) Uani 1 1 d . . .
Ni4 Ni 0.58601(4) 0.013507(16) 0.16183(2) 0.02768(17) Uani 1 1 d . . .
C1 C 0.7065(4) 0.26645(13) 0.23430(17) 0.0315(12) Uani 1 1 d . . .
C2 C 0.5987(4) 0.26208(15) 0.24224(19) 0.0468(15) Uani 1 1 d . . .
H2 H 0.5708 0.2610 0.2722 0.056 Uiso 1 1 calc R . .
C3 C 0.5343(4) 0.25940(16) 0.2042(2) 0.0539(17) Uani 1 1 d . . .
H3 H 0.4606 0.2562 0.2081 0.065 Uiso 1 1 calc R . .
C4 C 0.5752(4) 0.26129(16) 0.1605(2) 0.0546(17) Uani 1 1 d . . .
H4 H 0.5279 0.2601 0.1354 0.066 Uiso 1 1 calc R . .
C5 C 0.6819(4) 0.26486(15) 0.15172(19) 0.0484(15) Uani 1 1 d . . .
H5 H 0.7086 0.2655 0.1215 0.058 Uiso 1 1 calc R . .
C6 C 0.7481(4) 0.26741(13) 0.18951(17) 0.0332(12) Uani 1 1 d . . .
C7 C 0.8738(4) 0.26936(13) 0.23726(17) 0.0329(12) Uani 1 1 d . . .
C8 C 0.9780(3) 0.26949(12) 0.25437(16) 0.0273(11) Uani 1 1 d . . .
C9 C 1.1460(4) 0.27079(12) 0.25688(17) 0.0312(12) Uani 1 1 d . . .
C10 C 1.2530(4) 0.27248(13) 0.24908(18) 0.0363(13) Uani 1 1 d . . .
H10 H 1.2807 0.2743 0.2191 0.044 Uiso 1 1 calc R . .
C11 C 1.3178(4) 0.27149(14) 0.2863(2) 0.0440(14) Uani 1 1 d . . .
H11 H 1.3919 0.2730 0.2821 0.053 Uiso 1 1 calc R . .
C12 C 1.2776(4) 0.26834(13) 0.33043(19) 0.0400(14) Uani 1 1 d . . .
H12 H 1.3253 0.2676 0.3554 0.048 Uiso 1 1 calc R . .
C13 C 1.1719(4) 0.26630(13) 0.33878(17) 0.0364(13) Uani 1 1 d . . .
H13 H 1.1456 0.2643 0.3690 0.044 Uiso 1 1 calc R . .
C14 C 1.1045(3) 0.26725(12) 0.30188(17) 0.0301(12) Uani 1 1 d . . .
C15 C 0.8123(5) 0.17672(15) 0.2904(2) 0.0505(16) Uani 1 1 d . . .
C16 C 0.7515(5) 0.17831(18) 0.2519(2) 0.074(2) Uani 1 1 d . . .
H16 H 0.7290 0.2004 0.2398 0.089 Uiso 1 1 calc R . .
C17 C 0.7244(7) 0.1473(2) 0.2317(3) 0.103(3) Uani 1 1 d . . .
H17 H 0.6828 0.1485 0.2049 0.123 Uiso 1 1 calc R . .
C18 C 0.7515(7) 0.1152(2) 0.2465(3) 0.106(3) Uani 1 1 d . . .
H18 H 0.7264 0.0946 0.2313 0.127 Uiso 1 1 calc R . .
C19 C 0.8162(6) 0.11207(17) 0.2839(3) 0.085(2) Uani 1 1 d . . .
H19 H 0.8400 0.0896 0.2944 0.102 Uiso 1 1 calc R . .
C20 C 0.8448(5) 0.14347(19) 0.3055(2) 0.0665(19) Uani 1 1 d . . .
C21 C 0.9021(5) 0.18603(17) 0.3507(2) 0.0521(16) Uani 1 1 d . . .
C22 C 0.9458(4) 0.20581(19) 0.3868(2) 0.0575(18) Uani 1 1 d . . .
C152 C 0.1514(6) 0.1111(2) 0.0675(3) 0.091(3) Uani 1 1 d . . .
C23 C 1.0346(5) 0.2231(2) 0.4454(2) 0.063(2) Uani 1 1 d . . .
C24 C 1.0993(7) 0.2268(3) 0.4830(3) 0.104(3) Uani 1 1 d . . .
H24 H 1.1361 0.2073 0.4959 0.124 Uiso 1 1 calc R . .
C25 C 1.1072(6) 0.2602(3) 0.5006(2) 0.089(3) Uani 1 1 d . . .
H25 H 1.1529 0.2635 0.5259 0.106 Uiso 1 1 calc R . .
C26 C 1.0530(6) 0.2901(3) 0.4842(2) 0.089(3) Uani 1 1 d . . .
H26 H 1.0605 0.3125 0.4986 0.106 Uiso 1 1 calc R . .
C27 C 0.9854(5) 0.2858(2) 0.4447(2) 0.070(2) Uani 1 1 d . . .
H27 H 0.9470 0.3050 0.4319 0.084 Uiso 1 1 calc R . .
C28 C 0.9807(5) 0.2519(2) 0.4272(2) 0.0577(18) Uani 1 1 d . . .
C29 C 0.6196(4) 0.23475(15) 0.38434(17) 0.0372(13) Uani 1 1 d . . .
C30 C 0.6107(5) 0.19823(16) 0.38262(19) 0.0507(15) Uani 1 1 d . . .
H30 H 0.6602 0.1840 0.3666 0.061 Uiso 1 1 calc R . .
C31 C 0.5245(5) 0.18324(18) 0.4057(2) 0.0616(18) Uani 1 1 d . . .
H31 H 0.5168 0.1582 0.4056 0.074 Uiso 1 1 calc R . .
C32 C 0.4498(5) 0.20354(19) 0.4289(2) 0.0593(18) Uani 1 1 d . . .
H32 H 0.3932 0.1920 0.4440 0.071 Uiso 1 1 calc R . .
C33 C 0.4567(4) 0.23987(19) 0.43029(19) 0.0562(17) Uani 1 1 d . . .
H33 H 0.4058 0.2539 0.4457 0.067 Uiso 1 1 calc R . .
C34 C 0.5434(4) 0.25519(16) 0.40756(18) 0.0431(14) Uani 1 1 d . . .
C35 C 0.6664(4) 0.28967(15) 0.37896(17) 0.0370(13) Uani 1 1 d . . .
C36 C 0.7326(4) 0.31883(14) 0.36732(17) 0.0359(13) Uani 1 1 d . . .
C37 C 0.7969(4) 0.37186(15) 0.35484(18) 0.0446(14) Uani 1 1 d . . .
C38 C 0.8183(5) 0.40789(15) 0.3505(2) 0.0566(17) Uani 1 1 d . . .
H38 H 0.7695 0.4255 0.3600 0.068 Uiso 1 1 calc R . .
C39 C 0.9144(6) 0.41662(18) 0.3315(2) 0.0650(19) Uani 1 1 d . . .
H39 H 0.9321 0.4409 0.3279 0.078 Uiso 1 1 calc R . .
C40 C 0.9863(5) 0.39086(18) 0.3175(2) 0.0577(17) Uani 1 1 d . . .
H40 H 1.0522 0.3982 0.3055 0.069 Uiso 1 1 calc R . .
C41 C 0.9653(4) 0.35534(16) 0.32063(19) 0.0499(15) Uani 1 1 d . . .
H41 H 1.0141 0.3381 0.3101 0.060 Uiso 1 1 calc R . .
C42 C 0.8688(4) 0.34550(14) 0.33997(17) 0.0384(13) Uani 1 1 d . . .
C43 C 0.8843(4) 0.28432(14) 0.06152(17) 0.0366(13) Uani 1 1 d . . .
C44 C 0.8813(5) 0.32027(16) 0.05318(19) 0.0567(17) Uani 1 1 d . . .
H44 H 0.9185 0.3364 0.0720 0.068 Uiso 1 1 calc R . .
C45 C 0.8232(6) 0.33193(18) 0.0171(2) 0.075(2) Uani 1 1 d . . .
H45 H 0.8191 0.3566 0.0109 0.090 Uiso 1 1 calc R . .
C46 C 0.7689(6) 0.3078(2) -0.0114(2) 0.076(2) Uani 1 1 d . . .
H46 H 0.7292 0.3166 -0.0364 0.092 Uiso 1 1 calc R . .
C47 C 0.7722(5) 0.27217(18) -0.00391(19) 0.0561(17) Uani 1 1 d . . .
H47 H 0.7361 0.2560 -0.0233 0.067 Uiso 1 1 calc R . .
C48 C 0.8300(4) 0.26052(15) 0.03301(18) 0.0431(14) Uani 1 1 d . . .
C49 C 0.9105(4) 0.23201(13) 0.08753(17) 0.0324(12) Uani 1 1 d . . .
C50 C 0.9501(4) 0.20518(13) 0.11829(17) 0.0320(12) Uani 1 1 d . . .
C51 C 0.9848(4) 0.15637(15) 0.15534(18) 0.0438(14) Uani 1 1 d . . .
C52 C 0.9937(5) 0.12182(15) 0.1715(2) 0.0616(18) Uani 1 1 d . . .
H52 H 0.9622 0.1024 0.1561 0.074 Uiso 1 1 calc R . .
C53 C 1.0500(6) 0.11753(18) 0.2105(2) 0.071(2) Uani 1 1 d . . .
H53 H 1.0589 0.0943 0.2225 0.086 Uiso 1 1 calc R . .
C54 C 1.0951(5) 0.14608(17) 0.2334(2) 0.0602(17) Uani 1 1 d . . .
H54 H 1.1335 0.1418 0.2606 0.072 Uiso 1 1 calc R . .
C55 C 1.0856(4) 0.18028(16) 0.21771(18) 0.0469(15) Uani 1 1 d . . .
H55 H 1.1161 0.1996 0.2337 0.056 Uiso 1 1 calc R . .
C56 C 1.0295(4) 0.18538(14) 0.17746(17) 0.0356(12) Uani 1 1 d . . .
C57 C 0.9693(4) 0.35845(15) 0.17670(19) 0.0465(15) Uani 1 1 d . . .
C58 C 0.8784(5) 0.36185(18) 0.2029(2) 0.0602(18) Uani 1 1 d . . .
H58 H 0.8355 0.3420 0.2103 0.072 Uiso 1 1 calc R . .
C59 C 0.8544(6) 0.3956(2) 0.2176(2) 0.083(3) Uani 1 1 d . . .
H59 H 0.7932 0.3992 0.2357 0.100 Uiso 1 1 calc R . .
C60 C 0.9183(8) 0.4249(2) 0.2064(3) 0.102(4) Uani 1 1 d . . .
H60 H 0.8994 0.4477 0.2175 0.123 Uiso 1 1 calc R . .
C61 C 1.0076(7) 0.42154(18) 0.1800(3) 0.086(3) Uani 1 1 d . . .
H61 H 1.0497 0.4415 0.1723 0.103 Uiso 1 1 calc R . .
C62 C 1.0335(5) 0.38745(16) 0.1649(2) 0.0563(18) Uani 1 1 d . . .
C63 C 1.1027(4) 0.33948(14) 0.13707(18) 0.0394(13) Uani 1 1 d . . .
C64 C 1.1742(4) 0.31392(14) 0.11798(18) 0.0389(13) Uani 1 1 d . . .
C65 C 1.3025(4) 0.28656(15) 0.08189(18) 0.0425(14) Uani 1 1 d . . .
C66 C 1.3888(4) 0.27652(19) 0.0550(2) 0.0588(17) Uani 1 1 d . . .
H66 H 1.4312 0.2933 0.0393 0.071 Uiso 1 1 calc R . .
C67 C 1.4079(5) 0.2407(2) 0.0530(2) 0.0615(19) Uani 1 1 d . . .
H67 H 1.4657 0.2325 0.0353 0.074 Uiso 1 1 calc R . .
C68 C 1.3457(5) 0.21576(18) 0.0759(2) 0.0578(17) Uani 1 1 d . . .
H68 H 1.3620 0.1913 0.0732 0.069 Uiso 1 1 calc R . .
C69 C 1.2606(4) 0.22623(15) 0.10254(18) 0.0450(14) Uani 1 1 d . . .
H69 H 1.2189 0.2094 0.1184 0.054 Uiso 1 1 calc R . .
C70 C 1.2389(4) 0.26184(14) 0.10506(17) 0.0369(13) Uani 1 1 d . . .
C71 C 0.2863(3) 0.01399(13) 0.23780(16) 0.0302(12) Uani 1 1 d . . .
C72 C 0.1788(4) 0.01478(15) 0.24566(19) 0.0454(15) Uani 1 1 d . . .
H72 H 0.1511 0.0163 0.2757 0.054 Uiso 1 1 calc R . .
C73 C 0.1137(4) 0.01330(16) 0.2083(2) 0.0523(16) Uani 1 1 d . . .
H73 H 0.0395 0.0137 0.2125 0.063 Uiso 1 1 calc R . .
C74 C 0.1545(4) 0.01124(15) 0.16402(19) 0.0478(15) Uani 1 1 d . . .
H74 H 0.1069 0.0106 0.1390 0.057 Uiso 1 1 calc R . .
C75 C 0.2607(4) 0.01018(13) 0.15550(18) 0.0387(13) Uani 1 1 d . . .
H75 H 0.2871 0.0084 0.1253 0.046 Uiso 1 1 calc R . .
C76 C 0.3283(4) 0.01181(13) 0.19283(17) 0.0300(12) Uani 1 1 d . . .
C77 C 0.4534(3) 0.01677(12) 0.23963(17) 0.0282(11) Uani 1 1 d . . .
C78 C 0.5575(3) 0.02116(12) 0.25743(17) 0.0284(11) Uani 1 1 d . . .
C79 C 0.7248(4) 0.02050(12) 0.26059(17) 0.0309(12) Uani 1 1 d . . .
C80 C 0.8330(4) 0.01756(14) 0.25408(19) 0.0410(14) Uani 1 1 d . . .
H80 H 0.8622 0.0150 0.2245 0.049 Uiso 1 1 calc R . .
C81 C 0.8959(4) 0.01854(15) 0.2920(2) 0.0492(16) Uani 1 1 d . . .
H81 H 0.9700 0.0163 0.2885 0.059 Uiso 1 1 calc R . .
C82 C 0.8539(4) 0.02276(14) 0.3360(2) 0.0443(14) Uani 1 1 d . . .
H82 H 0.9003 0.0233 0.3614 0.053 Uiso 1 1 calc R . .
C83 C 0.7474(4) 0.02618(14) 0.34311(18) 0.0395(13) Uani 1 1 d . . .
H83 H 0.7195 0.0295 0.3729 0.047 Uiso 1 1 calc R . .
C84 C 0.6815(3) 0.02466(12) 0.30511(16) 0.0279(11) Uani 1 1 d . . .
C85 C 0.4725(4) -0.06876(14) 0.31026(19) 0.0435(14) Uani 1 1 d . . .
C86 C 0.4234(5) -0.07613(17) 0.2691(2) 0.0577(17) Uani 1 1 d . . .
H86 H 0.3827 -0.0589 0.2534 0.069 Uiso 1 1 calc R . .
C87 C 0.4373(6) -0.1101(2) 0.2523(2) 0.077(2) Uani 1 1 d . . .
H87 H 0.4055 -0.1162 0.2241 0.093 Uiso 1 1 calc R . .
C88 C 0.4959(7) -0.1354(2) 0.2751(3) 0.094(3) Uani 1 1 d . . .
H88 H 0.5023 -0.1585 0.2625 0.113 Uiso 1 1 calc R . .
C89 C 0.5441(6) -0.12798(19) 0.3150(3) 0.094(3) Uani 1 1 d . . .
H89 H 0.5849 -0.1453 0.3305 0.113 Uiso 1 1 calc R . .
C90 C 0.5319(5) -0.09376(17) 0.3327(2) 0.0626(18) Uani 1 1 d . . .
C91 C 0.5297(4) -0.04464(14) 0.3717(2) 0.0445(14) Uani 1 1 d . . .
C92 C 0.5464(4) -0.01704(14) 0.40500(18) 0.0407(14) Uani 1 1 d . . .
C93 C 0.5959(5) 0.01554(16) 0.4626(2) 0.0551(16) Uani 1 1 d . . .
C94 C 0.6389(6) 0.0303(2) 0.5017(2) 0.086(3) Uani 1 1 d . . .
H94 H 0.6849 0.0171 0.5208 0.104 Uiso 1 1 calc R . .
C95 C 0.6120(6) 0.0649(2) 0.5117(2) 0.082(2) Uani 1 1 d . . .
H95 H 0.6397 0.0758 0.5383 0.099 Uiso 1 1 calc R . .
C96 C 0.5457(5) 0.08400(17) 0.4836(2) 0.0654(19) Uani 1 1 d . . .
H96 H 0.5290 0.1078 0.4913 0.078 Uiso 1 1 calc R . .
C97 C 0.5032(5) 0.06955(15) 0.44467(19) 0.0502(15) Uani 1 1 d . . .
H97 H 0.4578 0.0830 0.4256 0.060 Uiso 1 1 calc R . .
C98 C 0.5284(4) 0.03493(14) 0.43423(17) 0.0377(13) Uani 1 1 d . . .
C99 C 0.2198(4) -0.0244(2) 0.38763(19) 0.0575(18) Uani 1 1 d . . .
C100 C 0.2355(5) -0.0603(2) 0.3855(2) 0.069(2) Uani 1 1 d . . .
H100 H 0.2912 -0.0702 0.3681 0.083 Uiso 1 1 calc R . .
C101 C 0.1664(7) -0.0818(2) 0.4101(3) 0.095(3) Uani 1 1 d . . .
H101 H 0.1751 -0.1068 0.4092 0.115 Uiso 1 1 calc R . .
C102 C 0.0856(8) -0.0674(3) 0.4357(3) 0.120(4) Uani 1 1 d . . .
H102 H 0.0414 -0.0831 0.4524 0.144 Uiso 1 1 calc R . .
C103 C 0.0664(7) -0.0328(3) 0.4383(3) 0.109(4) Uani 1 1 d . . .
H103 H 0.0099 -0.0233 0.4556 0.130 Uiso 1 1 calc R . .
C104 C 0.1371(5) -0.0112(3) 0.4132(2) 0.079(2) Uani 1 1 d . . .
C105 C 0.2260(4) 0.0329(2) 0.3810(2) 0.0581(18) Uani 1 1 d . . .
C106 C 0.2650(4) 0.06634(18) 0.36583(19) 0.0507(16) Uani 1 1 d . . .
C107 C 0.2845(5) 0.12165(18) 0.3473(2) 0.0604(19) Uani 1 1 d . . .
C108 C 0.2782(7) 0.1584(2) 0.3379(3) 0.090(3) Uani 1 1 d . . .
H108 H 0.2197 0.1723 0.3475 0.108 Uiso 1 1 calc R . .
C109 C 0.3588(8) 0.1728(2) 0.3147(3) 0.087(3) Uani 1 1 d . . .
H109 H 0.3553 0.1973 0.3078 0.105 Uiso 1 1 calc R . .
C110 C 0.4489(7) 0.1538(2) 0.2998(2) 0.080(2) Uani 1 1 d . . .
H110 H 0.5033 0.1657 0.2837 0.096 Uiso 1 1 calc R . .
C111 C 0.4572(6) 0.11809(17) 0.3089(2) 0.0604(18) Uani 1 1 d . . .
H111 H 0.5168 0.1047 0.2995 0.073 Uiso 1 1 calc R . .
C112 C 0.3731(5) 0.10234(16) 0.33278(19) 0.0484(15) Uani 1 1 d . . .
C113 C 0.4477(4) 0.01661(14) 0.06510(16) 0.0326(12) Uani 1 1 d . . .
C114 C 0.4303(4) 0.05203(14) 0.05397(17) 0.0405(13) Uani 1 1 d . . .
H114 H 0.4625 0.0708 0.0705 0.049 Uiso 1 1 calc R . .
C115 C 0.3642(4) 0.05845(16) 0.01778(19) 0.0501(15) Uani 1 1 d . . .
H115 H 0.3514 0.0823 0.0090 0.060 Uiso 1 1 calc R . .
C116 C 0.3157(4) 0.03157(18) -0.00639(19) 0.0548(16) Uani 1 1 d . . .
H116 H 0.2695 0.0374 -0.0307 0.066 Uiso 1 1 calc R . .
C117 C 0.3330(4) -0.00342(17) 0.00405(18) 0.0480(15) Uani 1 1 d . . .
H117 H 0.3004 -0.0219 -0.0128 0.058 Uiso 1 1 calc R . .
C118 C 0.3998(4) -0.01070(14) 0.04009(17) 0.0371(13) Uani 1 1 d . . .
C119 C 0.4974(4) -0.03316(13) 0.09370(17) 0.0326(12) Uani 1 1 d . . .
C120 C 0.5505(4) -0.05611(13) 0.12516(17) 0.0319(12) Uani 1 1 d . . .
C121 C 0.6229(4) -0.10168(14) 0.15988(18) 0.0378(13) Uani 1 1 d . . .
C122 C 0.6609(5) -0.13418(15) 0.1741(2) 0.0547(16) Uani 1 1 d . . .
H122 H 0.6439 -0.1553 0.1580 0.066 Uiso 1 1 calc R . .
C123 C 0.7232(5) -0.13500(15) 0.2117(2) 0.0602(18) Uani 1 1 d . . .
H123 H 0.7511 -0.1569 0.2222 0.072 Uiso 1 1 calc R . .
C124 C 0.7465(5) -0.10305(16) 0.2353(2) 0.0587(17) Uani 1 1 d . . .
H124 H 0.7904 -0.1041 0.2615 0.070 Uiso 1 1 calc R . .
C125 C 0.7081(4) -0.07073(14) 0.22173(18) 0.0430(14) Uani 1 1 d . . .
H125 H 0.7236 -0.0497 0.2382 0.052 Uiso 1 1 calc R . .
C126 C 0.6462(4) -0.07008(13) 0.18320(18) 0.0348(12) Uani 1 1 d . . .
C127 C 0.5207(4) 0.09898(13) 0.15939(16) 0.0317(12) Uani 1 1 d . . .
C128 C 0.4311(4) 0.10338(15) 0.18679(18) 0.0429(14) Uani 1 1 d . . .
H128 H 0.3996 0.0840 0.2022 0.051 Uiso 1 1 calc R . .
C129 C 0.3910(4) 0.13696(16) 0.1902(2) 0.0509(16) Uani 1 1 d . . .
H129 H 0.3305 0.1410 0.2086 0.061 Uiso 1 1 calc R . .
C130 C 0.4372(5) 0.16558(16) 0.1673(2) 0.0586(17) Uani 1 1 d . . .
H130 H 0.4069 0.1885 0.1705 0.070 Uiso 1 1 calc R . .
C131 C 0.5253(5) 0.16169(14) 0.1401(2) 0.0531(16) Uani 1 1 d . . .
H131 H 0.5560 0.1812 0.1246 0.064 Uiso 1 1 calc R . .
C132 C 0.5668(4) 0.12749(14) 0.13664(18) 0.0399(13) Uani 1 1 d . . .
C133 C 0.6600(4) 0.07970(13) 0.12507(16) 0.0305(12) Uani 1 1 d . . .
C134 C 0.7404(4) 0.05463(13) 0.11151(16) 0.0296(11) Uani 1 1 d . . .
C135 C 0.8798(4) 0.02885(14) 0.08159(16) 0.0342(12) Uani 1 1 d . . .
C136 C 0.9712(4) 0.01903(15) 0.05827(17) 0.0412(14) Uani 1 1 d . . .
H136 H 1.0101 0.0356 0.0407 0.049 Uiso 1 1 calc R . .
C137 C 1.0020(4) -0.01550(16) 0.06182(18) 0.0461(15) Uani 1 1 d . . .
H137 H 1.0638 -0.0230 0.0463 0.055 Uiso 1 1 calc R . .
C138 C 0.9452(4) -0.04029(15) 0.08764(18) 0.0437(14) Uani 1 1 d . . .
H138 H 0.9689 -0.0642 0.0889 0.052 Uiso 1 1 calc R . .
C139 C 0.8551(4) -0.03067(14) 0.11131(17) 0.0403(13) Uani 1 1 d . . .
H139 H 0.8176 -0.0474 0.1293 0.048 Uiso 1 1 calc R . .
C140 C 0.8214(4) 0.00460(13) 0.10783(16) 0.0300(12) Uani 1 1 d . . .
C141 C 0.8258(4) 0.13773(16) 0.0136(2) 0.0467(15) Uani 1 1 d . . .
C142 C 0.8519(5) 0.10935(16) -0.02023(19) 0.0615(18) Uani 1 1 d . . .
H14A H 0.8562 0.1197 -0.0508 0.092 Uiso 1 1 calc R . .
H14B H 0.7969 0.0911 -0.0197 0.092 Uiso 1 1 calc R . .
H14C H 0.9199 0.0986 -0.0123 0.092 Uiso 1 1 calc R . .
C145 C -0.0419(7) 0.0909(3) 0.4272(3) 0.098(3) Uani 1 1 d . . .
C146 C -0.1616(5) 0.0958(2) 0.4315(3) 0.100(3) Uani 1 1 d . . .
H14D H -0.1959 0.0875 0.4035 0.150 Uiso 1 1 calc R . .
H14E H -0.1778 0.1209 0.4362 0.150 Uiso 1 1 calc R . .
H14F H -0.1876 0.0820 0.4575 0.150 Uiso 1 1 calc R . .
C147 C 0.4391(4) -0.13224(16) 0.0275(2) 0.0458(15) Uani 1 1 d . . .
C148 C 0.4546(5) -0.16042(17) -0.0077(2) 0.075(2) Uani 1 1 d . . .
H14G H 0.3914 -0.1753 -0.0094 0.113 Uiso 1 1 calc R . .
H14H H 0.5154 -0.1751 0.0006 0.113 Uiso 1 1 calc R . .
H14I H 0.4672 -0.1494 -0.0374 0.113 Uiso 1 1 calc R . .
C149 C 0.8321(7) -0.1349(2) 0.0778(3) 0.119(3) Uani 1 1 d . . .
H14J H 0.8073 -0.1104 0.0797 0.178 Uiso 1 1 calc R . .
H14K H 0.8902 -0.1365 0.0559 0.178 Uiso 1 1 calc R . .
H14L H 0.8566 -0.1427 0.1079 0.178 Uiso 1 1 calc R . .
C150 C 0.7487(8) -0.1569(3) 0.0634(4) 0.130(4) Uani 1 1 d . . .
C151 C 0.2249(6) 0.1114(2) 0.1047(3) 0.123(4) Uani 1 1 d . . .
H15A H 0.2198 0.0891 0.1216 0.184 Uiso 1 1 calc R . .
H15B H 0.2086 0.1312 0.1251 0.184 Uiso 1 1 calc R . .
H15C H 0.2966 0.1142 0.0928 0.184 Uiso 1 1 calc R . .
N1 N 0.7891(3) 0.26744(10) 0.26472(13) 0.0317(10) Uani 1 1 d . . .
N2 N 0.9945(3) 0.26640(10) 0.29930(14) 0.0325(10) Uani 1 1 d . . .
N3 N 0.8564(3) 0.27003(11) 0.19229(14) 0.0346(10) Uani 1 1 d . . .
N4 N 1.0615(3) 0.27169(10) 0.22680(13) 0.0310(10) Uani 1 1 d . . .
N5 N 0.8499(3) 0.20325(12) 0.31967(16) 0.0463(12) Uani 1 1 d . . .
N6 N 0.9254(3) 0.24040(13) 0.39020(15) 0.0453(12) Uani 1 1 d . . .
N7 N 0.9041(4) 0.15060(13) 0.3436(2) 0.0686(17) Uani 1 1 d . . .
H7 H 0.9375 0.1349 0.3604 0.082 Uiso 1 1 calc R . .
N8 N 1.0113(4) 0.19438(18) 0.4203(2) 0.0763(18) Uani 1 1 d . . .
H8 H 1.0338 0.1726 0.4247 0.092 Uiso 1 1 calc R . .
N9 N 0.6950(3) 0.25731(11) 0.36652(14) 0.0344(10) Uani 1 1 d . . .
N10 N 0.8253(3) 0.31223(11) 0.34830(13) 0.0347(10) Uani 1 1 d . . .
N11 N 0.5743(3) 0.28996(12) 0.40351(15) 0.0445(12) Uani 1 1 d . . .
H11A H 0.5416 0.3087 0.4145 0.053 Uiso 1 1 calc R . .
N12 N 0.7121(3) 0.35357(12) 0.37234(14) 0.0437(11) Uani 1 1 d . . .
H12A H 0.6551 0.3629 0.3845 0.052 Uiso 1 1 calc R . .
N13 N 0.9345(3) 0.26529(11) 0.09569(13) 0.0343(10) Uani 1 1 d . . .
N14 N 1.0060(3) 0.21614(11) 0.15349(14) 0.0345(10) Uani 1 1 d . . .
N15 N 0.8490(3) 0.22720(12) 0.05061(14) 0.0403(11) Uani 1 1 d . . .
H15 H 0.8257 0.2069 0.0399 0.048 Uiso 1 1 calc R . .
N16 N 0.9351(3) 0.17006(11) 0.11718(14) 0.0419(11) Uani 1 1 d . . .
H16A H 0.9005 0.1580 0.0963 0.050 Uiso 1 1 calc R . .
N17 N 1.0178(3) 0.32815(11) 0.15797(14) 0.0373(11) Uani 1 1 d . . .
N18 N 1.1576(3) 0.27999(11) 0.12718(13) 0.0321(10) Uani 1 1 d . . .
N19 N 1.1157(4) 0.37491(12) 0.13949(17) 0.0549(14) Uani 1 1 d . . .
H19A H 1.1668 0.3874 0.1272 0.066 Uiso 1 1 calc R . .
N20 N 1.2605(3) 0.31954(12) 0.09133(15) 0.0465(12) Uani 1 1 d . . .
H20 H 1.2847 0.3401 0.0819 0.056 Uiso 1 1 calc R . .
N21 N 0.3701(3) 0.01673(10) 0.26784(13) 0.0293(10) Uani 1 1 d . . .
N22 N 0.5725(3) 0.02563(10) 0.30188(13) 0.0299(10) Uani 1 1 d . . .
N23 N 0.4370(3) 0.01362(10) 0.19500(13) 0.0283(9) Uani 1 1 d . . .
N24 N 0.6425(3) 0.01838(10) 0.22981(13) 0.0280(9) Uani 1 1 d . . .
N25 N 0.4719(3) -0.03745(11) 0.33583(15) 0.0381(11) Uani 1 1 d . . .
N26 N 0.4984(3) 0.01351(11) 0.39837(13) 0.0332(10) Uani 1 1 d . . .
N27 N 0.5676(4) -0.07812(13) 0.37177(19) 0.0695(17) Uani 1 1 d . . .
H27A H 0.6075 -0.0879 0.3928 0.083 Uiso 1 1 calc R . .
N28 N 0.6050(4) -0.01724(13) 0.44315(17) 0.0649(16) Uani 1 1 d . . .
H28 H 0.6422 -0.0351 0.4537 0.078 Uiso 1 1 calc R . .
N29 N 0.2751(3) 0.00401(14) 0.36764(15) 0.0483(12) Uani 1 1 d . . .
N30 N 0.3601(3) 0.06747(12) 0.34511(14) 0.0423(11) Uani 1 1 d . . .
N31 N 0.1400(4) 0.0255(2) 0.40844(18) 0.0782(19) Uani 1 1 d . . .
H31A H 0.0960 0.0409 0.4205 0.094 Uiso 1 1 calc R . .
N32 N 0.2172(4) 0.09805(16) 0.36905(18) 0.0707(17) Uani 1 1 d . . .
H32A H 0.1564 0.1028 0.3821 0.085 Uiso 1 1 calc R . .
N33 N 0.5086(3) 0.00159(11) 0.09907(13) 0.0315(10) Uani 1 1 d . . .
N34 N 0.6003(3) -0.04193(10) 0.16020(14) 0.0307(10) Uani 1 1 d . . .
N35 N 0.4334(3) -0.04170(11) 0.05900(14) 0.0375(11) Uani 1 1 d . . .
H35 H 0.4164 -0.0632 0.0501 0.045 Uiso 1 1 calc R . .
N36 N 0.5616(3) -0.09163(11) 0.12319(14) 0.0360(10) Uani 1 1 d . . .
H36 H 0.5347 -0.1058 0.1024 0.043 Uiso 1 1 calc R . .
N37 N 0.5819(3) 0.06870(10) 0.15130(13) 0.0305(10) Uani 1 1 d . . .
N38 N 0.7336(3) 0.02147(10) 0.12653(13) 0.0278(9) Uani 1 1 d . . .
N39 N 0.6554(3) 0.11454(11) 0.11448(14) 0.0392(11) Uani 1 1 d . . .
H39A H 0.6994 0.1265 0.0972 0.047 Uiso 1 1 calc R . .
N40 N 0.8271(3) 0.06047(11) 0.08502(13) 0.0344(10) Uani 1 1 d . . .
H40A H 0.8456 0.0807 0.0725 0.041 Uiso 1 1 calc R . .
N41 N 0.6828(7) -0.1769(3) 0.0549(4) 0.168(4) Uani 1 1 d . . .
N42 N 0.0929(6) 0.1100(3) 0.0405(3) 0.144(4) Uani 1 1 d . . .
O1 O 0.8271(3) 0.12867(9) 0.05642(12) 0.0430(9) Uani 1 1 d . . .
O2 O 0.8068(4) 0.16814(11) 0.00112(14) 0.0707(13) Uani 1 1 d . . .
O5 O -0.0099(5) 0.06442(19) 0.4478(2) 0.142(3) Uani 1 1 d . . .
O6 O 0.0161(4) 0.11193(13) 0.40569(17) 0.0747(14) Uani 1 1 d . . .
O7 O 0.4075(4) -0.10273(11) 0.01359(14) 0.0682(13) Uani 1 1 d . . .
O8 O 0.4567(3) -0.13913(10) 0.06896(13) 0.0487(10) Uani 1 1 d . . .
C1A C 0.7418(7) -0.0982(3) 0.4685(4) 0.117(2) Uani 0.51(2) 1 d PDU A 1
C2A C 0.7876(7) -0.1242(2) 0.4926(3) 0.117(2) Uani 0.51(2) 1 d PDU A 1
H2A1 H 0.8140 -0.1146 0.5215 0.176 Uiso 0.51(2) 1 calc PR A 1
H2A2 H 0.8463 -0.1342 0.4752 0.176 Uiso 0.51(2) 1 calc PR A 1
H2A3 H 0.7358 -0.1429 0.4989 0.176 Uiso 0.51(2) 1 calc PR A 1
O3A O 0.6957(13) -0.1136(2) 0.4335(5) 0.090(5) Uani 0.51(2) 1 d PDU A 1
O4A O 0.7225(13) -0.0674(3) 0.4778(6) 0.109(7) Uani 0.51(2) 1 d PDU A 1
C1B C 0.7418(7) -0.0982(3) 0.4685(4) 0.117(2) Uani 0.49(2) 1 d PDU A 2
C2B C 0.7876(7) -0.1242(2) 0.4926(3) 0.117(2) Uani 0.49(2) 1 d PDU A 2
H2B1 H 0.7715 -0.1211 0.5250 0.176 Uiso 0.49(2) 1 calc PR A 2
H2B2 H 0.8641 -0.1234 0.4882 0.176 Uiso 0.49(2) 1 calc PR A 2
H2B3 H 0.7606 -0.1472 0.4823 0.176 Uiso 0.49(2) 1 calc PR A 2
O3B O 0.7298(12) -0.0946(9) 0.4264(4) 0.163(9) Uani 0.49(2) 1 d PDU A 2
O4B O 0.736(2) -0.0698(4) 0.4926(9) 0.185(9) Uani 0.49(2) 1 d PDU A 2

loop_
_atom_site_aniso_label
_atom_site_aniso_U_11
_atom_site_aniso_U_22
_atom_site_aniso_U_33
_atom_site_aniso_U_23
_atom_site_aniso_U_13
_atom_site_aniso_U_12
Ni1 0.0286(4) 0.0437(4) 0.0251(4) 0.0042(3) -0.0030(3) 0.0025(3)
Ni2 0.0311(4) 0.0391(4) 0.0236(4) -0.0030(3) -0.0007(3) 0.0005(3)
Ni3 0.0269(3) 0.0446(4) 0.0236(4) 0.0021(3) -0.0031(3) 0.0006(3)
Ni4 0.0260(3) 0.0336(4) 0.0235(4) -0.0019(3) -0.0022(3) 0.0002(3)
C1 0.025(3) 0.043(3) 0.027(3) 0.000(2) -0.010(2) 0.005(2)
C2 0.030(3) 0.076(4) 0.034(3) -0.005(3) 0.000(3) 0.005(3)
C3 0.027(3) 0.083(5) 0.051(4) -0.004(3) 0.000(3) 0.007(3)
C4 0.033(3) 0.083(5) 0.048(4) -0.002(3) -0.015(3) 0.009(3)
C5 0.041(3) 0.073(4) 0.031(3) -0.001(3) -0.012(3) -0.002(3)
C6 0.027(3) 0.045(3) 0.027(3) 0.000(2) -0.006(2) 0.000(2)
C7 0.029(3) 0.041(3) 0.029(3) 0.002(2) -0.007(2) 0.000(2)
C8 0.027(3) 0.034(3) 0.021(3) 0.000(2) 0.004(2) 0.003(2)
C9 0.027(3) 0.032(3) 0.034(3) -0.008(2) -0.003(2) 0.000(2)
C10 0.023(3) 0.051(3) 0.035(3) -0.005(3) -0.005(2) 0.004(2)
C11 0.023(3) 0.053(4) 0.055(4) -0.009(3) -0.010(3) 0.004(2)
C12 0.037(3) 0.048(4) 0.035(3) -0.003(3) -0.016(3) 0.004(3)
C13 0.030(3) 0.053(4) 0.026(3) 0.003(3) -0.003(2) 0.005(2)
C14 0.022(3) 0.036(3) 0.032(3) -0.004(2) -0.002(2) 0.003(2)
C15 0.049(4) 0.033(3) 0.069(5) 0.000(3) 0.004(3) 0.004(3)
C16 0.088(5) 0.058(5) 0.076(5) -0.011(4) -0.027(4) 0.008(4)
C17 0.150(8) 0.047(5) 0.112(7) -0.015(5) -0.036(6) -0.002(5)
C18 0.124(8) 0.081(7) 0.112(8) -0.019(6) -0.015(6) -0.018(6)
C19 0.108(6) 0.026(4) 0.122(8) -0.005(4) 0.012(6) 0.000(4)
C20 0.064(5) 0.074(5) 0.061(5) 0.006(4) -0.003(4) -0.001(4)
C21 0.045(4) 0.057(4) 0.054(4) 0.011(3) -0.001(3) 0.002(3)
C22 0.035(3) 0.078(5) 0.060(5) 0.039(4) -0.001(3) 0.019(3)
C152 0.063(6) 0.106(7) 0.103(8) -0.025(6) -0.014(5) 0.016(5)
C23 0.035(4) 0.114(6) 0.039(4) 0.039(4) -0.009(3) 0.004(4)
C24 0.083(6) 0.161(10) 0.067(6) 0.031(6) -0.018(5) -0.016(6)
C25 0.069(5) 0.158(9) 0.039(5) 0.034(5) -0.032(4) -0.030(6)
C26 0.072(5) 0.150(8) 0.044(5) 0.001(5) 0.012(4) -0.047(5)
C27 0.044(4) 0.140(7) 0.027(4) 0.013(4) -0.007(3) -0.027(4)
C28 0.049(4) 0.099(6) 0.026(4) 0.009(4) 0.000(3) -0.014(4)
C29 0.033(3) 0.052(4) 0.027(3) 0.004(3) -0.006(2) -0.006(3)
C30 0.058(4) 0.056(4) 0.038(4) 0.003(3) -0.002(3) -0.013(3)
C31 0.071(4) 0.065(4) 0.049(4) 0.006(3) -0.009(4) -0.027(4)
C32 0.054(4) 0.080(5) 0.043(4) 0.008(4) 0.000(3) -0.021(4)
C33 0.039(3) 0.093(5) 0.037(4) 0.005(3) 0.004(3) -0.009(3)
C34 0.044(3) 0.061(4) 0.025(3) 0.001(3) -0.005(3) -0.004(3)
C35 0.033(3) 0.048(4) 0.030(3) 0.008(3) -0.005(2) 0.001(3)
C36 0.037(3) 0.043(3) 0.028(3) 0.000(3) -0.003(2) 0.004(3)
C37 0.054(4) 0.051(4) 0.029(3) 0.002(3) -0.005(3) -0.008(3)
C38 0.086(5) 0.040(4) 0.044(4) -0.005(3) -0.008(3) -0.002(3)
C39 0.085(5) 0.062(5) 0.048(4) 0.007(4) -0.020(4) -0.027(4)
C40 0.053(4) 0.066(5) 0.055(4) 0.008(4) -0.009(3) -0.023(3)
C41 0.045(3) 0.055(4) 0.049(4) 0.004(3) -0.004(3) -0.008(3)
C42 0.043(3) 0.046(4) 0.026(3) -0.003(3) -0.008(2) -0.006(3)
C43 0.045(3) 0.040(3) 0.024(3) -0.005(3) -0.004(2) 0.011(3)
C44 0.085(5) 0.053(4) 0.032(4) -0.003(3) -0.011(3) 0.018(3)
C45 0.119(6) 0.053(4) 0.053(5) 0.002(4) -0.019(4) 0.029(4)
C46 0.106(6) 0.081(6) 0.043(4) 0.000(4) -0.033(4) 0.027(5)
C47 0.068(4) 0.070(5) 0.030(4) 0.000(3) -0.011(3) 0.013(3)
C48 0.047(3) 0.052(4) 0.029(3) -0.001(3) 0.001(3) 0.010(3)
C49 0.033(3) 0.039(3) 0.024(3) -0.002(2) -0.004(2) 0.000(2)
C50 0.037(3) 0.033(3) 0.027(3) -0.001(2) -0.004(2) -0.003(2)
C51 0.054(4) 0.044(4) 0.033(3) 0.004(3) -0.005(3) -0.005(3)
C52 0.090(5) 0.039(4) 0.056(4) 0.012(3) -0.017(4) -0.014(3)
C53 0.107(6) 0.055(4) 0.052(5) 0.015(4) -0.019(4) 0.001(4)
C54 0.079(5) 0.064(4) 0.038(4) 0.009(3) -0.018(3) 0.002(4)
C55 0.055(4) 0.054(4) 0.031(3) 0.006(3) -0.010(3) 0.001(3)
C56 0.042(3) 0.040(3) 0.025(3) 0.002(3) -0.003(2) 0.001(3)
C57 0.052(4) 0.048(4) 0.039(4) -0.015(3) -0.021(3) 0.020(3)
C58 0.062(4) 0.078(5) 0.041(4) -0.018(3) -0.012(3) 0.032(4)
C59 0.095(6) 0.100(6) 0.054(5) -0.031(5) -0.026(4) 0.065(5)
C60 0.140(9) 0.088(7) 0.079(7) -0.047(5) -0.056(6) 0.078(6)
C61 0.124(7) 0.042(4) 0.090(6) -0.023(4) -0.063(6) 0.024(4)
C62 0.065(4) 0.045(4) 0.059(4) -0.015(3) -0.038(4) 0.012(3)
C63 0.043(3) 0.034(3) 0.041(4) -0.004(3) -0.007(3) -0.002(3)
C64 0.033(3) 0.045(4) 0.039(3) 0.004(3) 0.001(2) 0.000(3)
C65 0.037(3) 0.057(4) 0.034(3) 0.003(3) 0.001(3) 0.000(3)
C66 0.044(4) 0.093(5) 0.039(4) 0.008(4) 0.006(3) 0.004(4)
C67 0.051(4) 0.102(6) 0.032(4) -0.004(4) -0.001(3) 0.025(4)
C68 0.059(4) 0.073(5) 0.041(4) -0.005(3) -0.003(3) 0.031(4)
C69 0.051(4) 0.048(4) 0.036(3) -0.006(3) -0.005(3) 0.015(3)
C70 0.035(3) 0.054(4) 0.022(3) -0.004(3) 0.000(2) 0.007(3)
C71 0.022(3) 0.044(3) 0.025(3) 0.007(2) -0.007(2) 0.000(2)
C72 0.033(3) 0.069(4) 0.034(3) 0.004(3) 0.004(3) 0.000(3)
C73 0.025(3) 0.089(5) 0.043(4) -0.003(3) -0.008(3) -0.003(3)
C74 0.031(3) 0.075(4) 0.037(4) 0.005(3) -0.015(3) -0.005(3)
C75 0.033(3) 0.052(4) 0.031(3) -0.002(3) -0.005(2) -0.010(3)
C76 0.024(3) 0.037(3) 0.028(3) 0.002(2) -0.003(2) -0.001(2)
C77 0.019(2) 0.038(3) 0.028(3) -0.001(2) -0.002(2) 0.003(2)
C78 0.024(3) 0.034(3) 0.027(3) 0.001(2) -0.003(2) 0.003(2)
C79 0.025(3) 0.034(3) 0.034(3) 0.001(2) -0.006(2) -0.003(2)
C80 0.026(3) 0.055(4) 0.042(4) -0.009(3) 0.000(3) 0.001(2)
C81 0.020(3) 0.068(4) 0.059(4) -0.006(3) -0.008(3) 0.001(3)
C82 0.035(3) 0.052(4) 0.045(4) 0.002(3) -0.017(3) -0.004(3)
C83 0.034(3) 0.056(4) 0.028(3) -0.003(3) -0.007(2) -0.006(3)
C84 0.023(3) 0.033(3) 0.028(3) -0.002(2) -0.006(2) -0.003(2)
C85 0.050(3) 0.037(3) 0.043(4) -0.010(3) 0.004(3) -0.008(3)
C86 0.070(4) 0.057(4) 0.046(4) -0.008(3) 0.001(3) -0.020(3)
C87 0.091(6) 0.086(6) 0.055(5) -0.034(4) 0.010(4) -0.030(5)
C88 0.117(7) 0.067(6) 0.099(7) -0.041(5) 0.002(6) 0.002(5)
C89 0.118(7) 0.065(5) 0.099(7) -0.028(5) -0.034(6) 0.023(5)
C90 0.061(4) 0.047(4) 0.080(5) -0.014(4) -0.015(4) 0.011(3)
C91 0.041(3) 0.038(3) 0.055(4) -0.005(3) -0.014(3) 0.009(3)
C92 0.041(3) 0.040(3) 0.040(4) 0.000(3) -0.015(3) 0.006(3)
C93 0.076(4) 0.051(4) 0.038(4) 0.002(3) -0.022(3) -0.001(3)
C94 0.132(7) 0.073(5) 0.054(5) 0.003(4) -0.058(5) -0.002(5)
C95 0.130(7) 0.072(5) 0.045(5) -0.014(4) -0.026(5) -0.024(5)
C96 0.093(5) 0.055(4) 0.048(4) -0.018(3) -0.012(4) 0.007(4)
C97 0.066(4) 0.048(4) 0.036(4) -0.001(3) -0.008(3) 0.002(3)
C98 0.047(3) 0.043(3) 0.023(3) 0.000(3) -0.004(2) -0.001(3)
C99 0.037(3) 0.105(6) 0.031(4) 0.015(4) -0.005(3) -0.021(4)
C100 0.067(4) 0.086(5) 0.055(5) 0.026(4) -0.022(4) -0.033(4)
C101 0.101(6) 0.125(7) 0.060(5) 0.041(5) -0.025(5) -0.056(6)
C102 0.102(8) 0.197(12) 0.062(6) 0.037(8) -0.003(5) -0.080(9)
C103 0.069(5) 0.192(11) 0.065(6) 0.032(7) 0.013(4) -0.050(7)
C104 0.052(4) 0.129(7) 0.056(5) 0.026(5) -0.006(4) -0.022(5)
C105 0.036(3) 0.095(6) 0.043(4) 0.013(4) 0.002(3) 0.009(4)
C106 0.045(4) 0.078(5) 0.029(3) 0.002(3) -0.002(3) 0.026(3)
C107 0.078(5) 0.064(5) 0.039(4) -0.011(3) -0.024(3) 0.042(4)
C108 0.128(8) 0.071(6) 0.071(6) -0.021(5) -0.046(6) 0.045(5)
C109 0.147(8) 0.055(5) 0.059(6) -0.005(4) -0.033(6) 0.004(6)
C110 0.126(7) 0.066(5) 0.047(5) -0.003(4) -0.019(5) -0.018(5)
C111 0.088(5) 0.048(4) 0.045(4) -0.004(3) -0.016(4) -0.002(4)
C112 0.070(4) 0.046(4) 0.029(3) -0.006(3) -0.019(3) 0.005(3)
C113 0.032(3) 0.048(3) 0.018(3) -0.002(2) -0.006(2) 0.000(2)
C114 0.047(3) 0.045(4) 0.029(3) 0.000(3) -0.009(3) 0.005(3)
C115 0.059(4) 0.055(4) 0.036(4) 0.002(3) -0.009(3) 0.008(3)
C116 0.051(4) 0.078(5) 0.035(4) -0.006(3) -0.017(3) 0.009(3)
C117 0.047(4) 0.066(4) 0.031(3) -0.013(3) -0.006(3) -0.001(3)
C118 0.038(3) 0.053(4) 0.020(3) -0.005(3) -0.005(2) 0.008(3)
C119 0.031(3) 0.038(3) 0.030(3) -0.005(3) -0.002(2) 0.000(2)
C120 0.029(3) 0.034(3) 0.033(3) -0.001(2) -0.003(2) 0.000(2)
C121 0.036(3) 0.036(3) 0.042(4) 0.001(3) 0.005(3) 0.000(2)
C122 0.068(4) 0.036(4) 0.060(4) -0.001(3) -0.008(4) 0.005(3)
C123 0.076(5) 0.035(4) 0.069(5) 0.008(3) -0.017(4) 0.013(3)
C124 0.064(4) 0.053(4) 0.060(4) 0.012(3) -0.022(3) 0.005(3)
C125 0.048(3) 0.040(3) 0.041(4) 0.004(3) -0.012(3) -0.001(3)
C126 0.032(3) 0.031(3) 0.041(3) 0.001(3) 0.002(2) 0.001(2)
C127 0.039(3) 0.032(3) 0.024(3) -0.006(2) -0.010(2) 0.004(2)
C128 0.042(3) 0.049(4) 0.038(3) -0.003(3) -0.006(3) 0.014(3)
C129 0.050(4) 0.060(4) 0.043(4) -0.005(3) -0.003(3) 0.018(3)
C130 0.074(5) 0.049(4) 0.052(4) -0.009(3) -0.009(4) 0.027(3)
C131 0.068(4) 0.034(3) 0.058(4) 0.004(3) -0.005(3) 0.007(3)
C132 0.052(3) 0.033(3) 0.035(3) -0.001(3) -0.006(3) 0.009(3)
C133 0.031(3) 0.033(3) 0.028(3) -0.003(2) -0.012(2) -0.002(2)
C134 0.030(3) 0.035(3) 0.024(3) -0.005(2) -0.006(2) -0.003(2)
C135 0.034(3) 0.045(3) 0.023(3) -0.003(2) -0.005(2) 0.002(3)
C136 0.032(3) 0.065(4) 0.026(3) 0.004(3) -0.001(2) -0.002(3)
C137 0.039(3) 0.070(4) 0.030(3) -0.009(3) 0.000(3) 0.014(3)
C138 0.043(3) 0.050(4) 0.037(3) -0.007(3) -0.008(3) 0.015(3)
C139 0.045(3) 0.042(3) 0.034(3) 0.004(3) -0.005(3) 0.005(3)
C140 0.031(3) 0.040(3) 0.020(3) -0.002(2) -0.001(2) 0.000(2)
C141 0.057(4) 0.047(4) 0.036(4) -0.001(3) -0.007(3) -0.013(3)
C142 0.081(5) 0.066(4) 0.037(4) -0.013(3) -0.004(3) 0.003(4)
C145 0.107(7) 0.127(8) 0.059(6) 0.014(5) -0.002(5) 0.085(6)
C146 0.080(5) 0.130(7) 0.089(6) -0.006(5) 0.016(5) 0.032(5)
C147 0.045(3) 0.047(4) 0.046(4) -0.010(3) 0.004(3) -0.006(3)
C148 0.096(5) 0.076(5) 0.052(5) -0.022(4) 0.002(4) 0.022(4)
C149 0.110(7) 0.132(8) 0.115(8) -0.036(6) 0.030(6) -0.016(6)
C150 0.070(7) 0.185(12) 0.136(9) -0.086(8) -0.003(6) 0.031(7)
C151 0.082(6) 0.173(9) 0.112(8) -0.058(7) -0.027(6) 0.037(6)
N1 0.023(2) 0.044(3) 0.028(2) 0.002(2) -0.0021(19) 0.0016(18)
N2 0.027(2) 0.043(3) 0.028(3) 0.004(2) -0.0052(19) 0.0041(18)
N3 0.025(2) 0.054(3) 0.025(2) -0.002(2) -0.0041(18) 0.0015(19)
N4 0.024(2) 0.044(3) 0.025(2) -0.0027(19) -0.0002(18) -0.0015(18)
N5 0.037(3) 0.051(3) 0.051(3) 0.015(3) -0.005(2) 0.006(2)
N6 0.034(3) 0.076(4) 0.026(3) 0.014(2) -0.004(2) -0.004(2)
N7 0.062(4) 0.042(3) 0.102(5) 0.031(3) 0.014(3) 0.019(3)
N8 0.062(4) 0.103(5) 0.064(4) 0.038(4) -0.009(3) 0.011(4)
N9 0.032(2) 0.041(3) 0.029(3) 0.004(2) -0.0042(19) -0.003(2)
N10 0.037(2) 0.043(3) 0.024(2) 0.001(2) -0.0013(19) -0.006(2)
N11 0.040(3) 0.055(3) 0.038(3) -0.001(2) 0.003(2) 0.002(2)
N12 0.045(3) 0.048(3) 0.038(3) -0.002(2) 0.001(2) 0.007(2)
N13 0.042(3) 0.038(3) 0.023(2) 0.001(2) 0.002(2) 0.001(2)
N14 0.034(2) 0.042(3) 0.027(3) 0.002(2) -0.009(2) 0.002(2)
N15 0.047(3) 0.044(3) 0.031(3) -0.006(2) -0.009(2) -0.004(2)
N16 0.058(3) 0.038(3) 0.029(3) 0.002(2) -0.009(2) -0.009(2)
N17 0.036(2) 0.044(3) 0.033(3) -0.010(2) -0.004(2) 0.005(2)
N18 0.034(2) 0.034(3) 0.029(2) 0.000(2) -0.0004(19) 0.0036(19)
N19 0.051(3) 0.039(3) 0.075(4) -0.002(3) -0.012(3) -0.004(2)
N20 0.038(3) 0.052(3) 0.050(3) 0.005(2) 0.006(2) -0.008(2)
N21 0.018(2) 0.046(3) 0.024(2) 0.0029(19) -0.0033(18) 0.0005(18)
N22 0.022(2) 0.041(3) 0.027(2) 0.0015(19) -0.0040(18) -0.0043(18)
N23 0.019(2) 0.040(2) 0.026(2) 0.0006(19) -0.0055(17) -0.0030(18)
N24 0.019(2) 0.038(2) 0.027(2) -0.0050(19) -0.0030(18) 0.0024(17)
N25 0.033(2) 0.044(3) 0.037(3) -0.002(2) -0.005(2) -0.003(2)
N26 0.032(2) 0.042(3) 0.025(2) -0.001(2) -0.0023(19) 0.002(2)
N27 0.082(4) 0.050(3) 0.076(4) -0.018(3) -0.042(3) 0.025(3)
N28 0.088(4) 0.048(3) 0.059(4) 0.004(3) -0.043(3) 0.017(3)
N29 0.036(3) 0.073(4) 0.036(3) 0.012(3) -0.007(2) -0.003(3)
N30 0.046(3) 0.053(3) 0.028(3) 0.001(2) -0.010(2) 0.012(2)
N31 0.039(3) 0.147(6) 0.048(4) 0.011(4) 0.020(3) 0.016(4)
N32 0.065(4) 0.090(5) 0.058(4) 0.002(3) -0.004(3) 0.041(3)
N33 0.030(2) 0.036(3) 0.028(3) -0.001(2) -0.0034(19) 0.0056(19)
N34 0.027(2) 0.033(2) 0.032(3) 0.000(2) -0.0050(19) -0.0030(18)
N35 0.035(2) 0.041(3) 0.036(3) -0.010(2) -0.009(2) 0.000(2)
N36 0.041(3) 0.036(3) 0.031(3) -0.005(2) -0.009(2) -0.001(2)
N37 0.027(2) 0.040(3) 0.025(2) -0.0022(19) -0.0040(18) 0.0004(19)
N38 0.030(2) 0.028(2) 0.025(2) -0.0016(18) -0.0039(18) -0.0012(18)
N39 0.043(3) 0.033(3) 0.042(3) 0.002(2) 0.002(2) -0.001(2)
N40 0.037(2) 0.034(3) 0.032(3) 0.004(2) 0.001(2) -0.005(2)
N41 0.105(7) 0.212(11) 0.187(10) -0.081(8) -0.043(7) 0.024(7)
N42 0.101(6) 0.218(10) 0.112(7) -0.001(7) -0.031(5) 0.025(6)
O1 0.054(2) 0.038(2) 0.037(2) -0.0008(18) -0.0030(18) -0.0135(17)
O2 0.116(4) 0.047(3) 0.050(3) 0.004(2) -0.026(3) -0.011(3)
O5 0.115(5) 0.203(7) 0.107(5) 0.071(5) 0.058(4) 0.088(5)
O6 0.069(3) 0.088(4) 0.067(3) 0.017(3) 0.014(3) 0.031(3)
O7 0.096(3) 0.054(3) 0.054(3) -0.008(2) -0.016(3) -0.006(3)
O8 0.058(2) 0.054(3) 0.034(2) -0.007(2) 0.0074(19) -0.0133(19)
C1A 0.151(6) 0.072(4) 0.130(5) -0.001(4) -0.042(5) 0.045(4)
C2A 0.151(6) 0.072(4) 0.130(5) -0.001(4) -0.042(5) 0.045(4)
O3A 0.128(12) 0.015(6) 0.126(10) -0.004(5) -0.053(9) 0.019(5)
O4A 0.133(12) 0.076(7) 0.118(12) -0.015(7) -0.110(11) 0.041(8)
C1B 0.151(6) 0.072(4) 0.130(5) -0.001(4) -0.042(5) 0.045(4)
C2B 0.151(6) 0.072(4) 0.130(5) -0.001(4) -0.042(5) 0.045(4)
O3B 0.053(9) 0.34(3) 0.094(8) 0.056(11) 0.002(7) 0.069(14)
O4B 0.28(2) 0.053(8) 0.219(17) -0.008(9) 0.135(16) 0.034(11)

loop_
_atom_type_symbol
_atom_type_description
_atom_type_scat_dispersion_real
_atom_type_scat_dispersion_imag
_atom_type_scat_source
Ni Ni 0.3393 1.1124 'International Tables Vol C Tables 4.2.6.8 and 6.1.1.4'
C C 0.0033 0.0016 'International Tables Vol C Tables 4.2.6.8 and 6.1.1.4'
H H 0.0000 0.0000 'International Tables Vol C Tables 4.2.6.8 and 6.1.1.4'
N N 0.0061 0.0033 'International Tables Vol C Tables 4.2.6.8 and 6.1.1.4'
O O 0.0106 0.0060 'International Tables Vol C Tables 4.2.6.8 and 6.1.1.4'

loop_
_geom_angle_atom_site_label_1
_geom_angle_atom_site_label_2
_geom_angle_atom_site_label_3
_geom_angle
N10 Ni1 N6 100.36(18)
N10 Ni1 N5 173.11(16)
N6 Ni1 N5 78.66(19)
N10 Ni1 N1 91.22(15)
N6 Ni1 N1 166.03(17)
N5 Ni1 N1 90.76(17)
N10 Ni1 N2 94.41(15)
N6 Ni1 N2 88.98(15)
N5 Ni1 N2 92.39(16)
N1 Ni1 N2 82.30(14)
N10 Ni1 N9 78.54(16)
N6 Ni1 N9 91.72(15)
N5 Ni1 N9 94.65(16)
N1 Ni1 N9 98.28(15)
N2 Ni1 N9 172.93(16)
N4 Ni2 N13 169.65(15)
N4 Ni2 N14 94.45(15)
N13 Ni2 N14 78.60(15)
N4 Ni2 N17 90.28(15)
N13 Ni2 N17 97.28(16)
N14 Ni2 N17 173.49(16)
N4 Ni2 N18 97.56(15)
N13 Ni2 N18 90.91(15)
N14 Ni2 N18 96.60(15)
N17 Ni2 N18 78.32(15)
N4 Ni2 N3 82.31(14)
N13 Ni2 N3 89.92(15)
N14 Ni2 N3 89.61(15)
N17 Ni2 N3 95.46(16)
N18 Ni2 N3 173.78(16)
N26 Ni3 N21 171.10(15)
N26 Ni3 N25 79.38(16)
N21 Ni3 N25 96.51(16)
N26 Ni3 N30 95.39(16)
N21 Ni3 N30 89.75(15)
N25 Ni3 N30 170.35(17)
N26 Ni3 N29 90.00(16)
N21 Ni3 N29 98.14(15)
N25 Ni3 N29 93.06(18)
N30 Ni3 N29 78.74(19)
N26 Ni3 N22 90.40(15)
N21 Ni3 N22 81.31(14)
N25 Ni3 N22 84.55(15)
N30 Ni3 N22 103.72(16)
N29 Ni3 N22 177.45(18)
N34 Ni4 N37 169.64(15)
N34 Ni4 N23 95.11(15)
N37 Ni4 N23 92.48(15)
N34 Ni4 N24 94.50(15)
N37 Ni4 N24 93.47(14)
N23 Ni4 N24 82.50(14)
N34 Ni4 N33 79.05(15)
N37 Ni4 N33 94.03(15)
N23 Ni4 N33 89.24(14)
N24 Ni4 N33 169.07(15)
N34 Ni4 N38 93.03(14)
N37 Ni4 N38 79.25(14)
N23 Ni4 N38 171.72(15)
N24 Ni4 N38 98.41(14)
N33 Ni4 N38 90.79(14)
N1 C1 C2 129.8(5)
N1 C1 C6 108.5(4)
C2 C1 C6 121.5(5)
C3 C2 C1 116.8(5)
C3 C2 H2 121.6
C1 C2 H2 121.6
C4 C3 C2 121.4(5)
C4 C3 H3 119.3
C2 C3 H3 119.3
C5 C4 C3 123.0(5)
C5 C4 H4 118.5
C3 C4 H4 118.5
C4 C5 C6 116.6(5)
C4 C5 H5 121.7
C6 C5 H5 121.7
N3 C6 C5 130.7(5)
N3 C6 C1 108.6(4)
C5 C6 C1 120.7(4)
N3 C7 N1 117.4(4)
N3 C7 C8 120.2(4)
N1 C7 C8 122.3(4)
N4 C8 N2 118.5(4)
N4 C8 C7 121.8(4)
N2 C8 C7 119.6(4)
C10 C9 N4 130.8(5)
C10 C9 C14 121.4(5)
N4 C9 C14 107.8(4)
C11 C10 C9 117.2(5)
C11 C10 H10 121.4
C9 C10 H10 121.4
C10 C11 C12 121.6(5)
C10 C11 H11 119.2
C12 C11 H11 119.2
C13 C12 C11 122.0(5)
C13 C12 H12 119.0
C11 C12 H12 119.0
C12 C13 C14 117.8(5)
C12 C13 H13 121.1
C14 C13 H13 121.1
C13 C14 N2 131.3(5)
C13 C14 C9 120.0(4)
N2 C14 C9 108.7(4)
C16 C15 C20 118.0(6)
C16 C15 N5 131.7(6)
C20 C15 N5 110.3(6)
C17 C16 C15 117.8(7)
C17 C16 H16 121.1
C15 C16 H16 121.1
C18 C17 C16 125.2(9)
C18 C17 H17 117.4
C16 C17 H17 117.4
C17 C18 C19 119.5(8)
C17 C18 H18 120.2
C19 C18 H18 120.2
C18 C19 C20 116.6(7)
C18 C19 H19 121.7
C20 C19 H19 121.7
N7 C20 C19 132.9(7)
N7 C20 C15 104.2(6)
C19 C20 C15 122.9(7)
N5 C21 N7 113.4(6)
N5 C21 C22 117.5(6)
N7 C21 C22 129.1(6)
N6 C22 N8 112.0(7)
N6 C22 C21 119.9(5)
N8 C22 C21 128.1(7)
N42 C152 C151 177.0(12)
N8 C23 C24 130.6(8)
N8 C23 C28 108.2(6)
C24 C23 C28 121.2(9)
C25 C24 C23 116.0(9)
C25 C24 H24 122.0
C23 C24 H24 122.0
C24 C25 C26 125.1(8)
C24 C25 H25 117.4
C26 C25 H25 117.4
C25 C26 C27 118.3(8)
C25 C26 H26 120.9
C27 C26 H26 120.9
C28 C27 C26 115.2(7)
C28 C27 H27 122.4
C26 C27 H27 122.4
N6 C28 C27 127.8(6)
N6 C28 C23 108.1(7)
C27 C28 C23 124.1(7)
C30 C29 N9 130.9(5)
C30 C29 C34 120.4(5)
N9 C29 C34 108.7(5)
C29 C30 C31 116.5(6)
C29 C30 H30 121.7
C31 C30 H30 121.7
C32 C31 C30 122.9(6)
C32 C31 H31 118.6
C30 C31 H31 118.6
C33 C32 C31 121.2(6)
C33 C32 H32 119.4
C31 C32 H32 119.4
C32 C33 C34 116.4(6)
C32 C33 H33 121.8
C34 C33 H33 121.8
N11 C34 C33 130.9(6)
N11 C34 C29 106.5(5)
C33 C34 C29 122.6(6)
N9 C35 N11 112.6(5)
N9 C35 C36 118.9(5)
N11 C35 C36 128.4(5)
N10 C36 N12 113.7(5)
N10 C36 C35 118.6(5)
N12 C36 C35 127.7(5)
N12 C37 C38 132.5(6)
N12 C37 C42 105.4(5)
C38 C37 C42 122.1(5)
C39 C38 C37 116.3(6)
C39 C38 H38 121.9
C37 C38 H38 121.9
C38 C39 C40 122.0(6)
C38 C39 H39 119.0
C40 C39 H39 119.0
C41 C40 C39 122.3(6)
C41 C40 H40 118.8
C39 C40 H40 118.8
C40 C41 C42 117.2(6)
C40 C41 H41 121.4
C42 C41 H41 121.4
N10 C42 C41 131.1(5)
N10 C42 C37 108.8(5)
C41 C42 C37 120.1(5)
C44 C43 N13 130.5(5)
C44 C43 C48 120.6(5)
N13 C43 C48 108.9(5)
C45 C44 C43 118.1(6)
C45 C44 H44 121.0
C43 C44 H44 121.0
C44 C45 C46 120.9(6)
C44 C45 H45 119.5
C46 C45 H45 119.5
C47 C46 C45 121.7(6)
C47 C46 H46 119.2
C45 C46 H46 119.2
C46 C47 C48 117.2(6)
C46 C47 H47 121.4
C48 C47 H47 121.4
N15 C48 C47 132.6(6)
N15 C48 C43 105.9(5)
C47 C48 C43 121.6(5)
N13 C49 N15 114.1(4)
N13 C49 C50 118.4(4)
N15 C49 C50 127.5(5)
N14 C50 N16 113.9(4)
N14 C50 C49 117.1(4)
N16 C50 C49 128.9(5)
N16 C51 C52 131.4(5)
N16 C51 C56 105.6(5)
C52 C51 C56 123.0(5)
C53 C52 C51 116.2(6)
C53 C52 H52 121.9
C51 C52 H52 121.9
C52 C53 C54 122.0(6)
C52 C53 H53 119.0
C54 C53 H53 119.0
C55 C54 C53 121.9(6)
C55 C54 H54 119.1
C53 C54 H54 119.1
C54 C55 C56 117.3(5)
C54 C55 H55 121.4
C56 C55 H55 121.4
N14 C56 C55 130.9(5)
N14 C56 C51 109.5(4)
C55 C56 C51 119.7(5)
C58 C57 C62 123.0(6)
C58 C57 N17 130.7(6)
C62 C57 N17 106.3(5)
C59 C58 C57 116.2(7)
C59 C58 H58 121.9
C57 C58 H58 121.9
C58 C59 C60 121.6(8)
C58 C59 H59 119.2
C60 C59 H59 119.2
C61 C60 C59 122.0(7)
C61 C60 H60 119.0
C59 C60 H60 119.0
C60 C61 C62 117.1(8)
C60 C61 H61 121.4
C62 C61 H61 121.4
N19 C62 C61 132.1(7)
N19 C62 C57 107.9(5)
C61 C62 C57 120.0(7)
N17 C63 N19 113.5(5)
N17 C63 C64 118.8(5)
N19 C63 C64 127.5(5)
N18 C64 N20 113.3(5)
N18 C64 C63 117.9(5)
N20 C64 C63 128.8(5)
N20 C65 C66 131.1(5)
N20 C65 C70 106.2(5)
C66 C65 C70 122.7(6)
C67 C66 C65 115.3(6)
C67 C66 H66 122.4
C65 C66 H66 122.4
C66 C67 C68 122.8(6)
C66 C67 H67 118.6
C68 C67 H67 118.6
C69 C68 C67 121.1(6)
C69 C68 H68 119.5
C67 C68 H68 119.5
C70 C69 C68 117.6(6)
C70 C69 H69 121.2
C68 C69 H69 121.2
C69 C70 N18 130.7(5)
C69 C70 C65 120.5(5)
N18 C70 C65 108.8(5)
C72 C71 N21 130.5(5)
C72 C71 C76 121.6(5)
N21 C71 C76 107.8(4)
C73 C72 C71 117.2(5)
C73 C72 H72 121.4
C71 C72 H72 121.4
C72 C73 C74 121.4(5)
C72 C73 H73 119.3
C74 C73 H73 119.3
C75 C74 C73 122.3(5)
C75 C74 H74 118.9
C73 C74 H74 118.9
C74 C75 C76 117.4(5)
C74 C75 H75 121.3
C76 C75 H75 121.3
N23 C76 C75 130.7(5)
N23 C76 C71 109.1(4)
C75 C76 C71 120.0(4)
N23 C77 N21 119.0(4)
N23 C77 C78 120.9(4)
N21 C77 C78 120.1(4)
N22 C78 N24 118.9(4)
N22 C78 C77 120.4(4)
N24 C78 C77 120.5(4)
N24 C79 C80 130.6(5)
N24 C79 C84 108.3(4)
C80 C79 C84 121.0(5)
C81 C80 C79 117.4(5)
C81 C80 H80 121.3
C79 C80 H80 121.3
C80 C81 C82 122.0(5)
C80 C81 H81 119.0
C82 C81 H81 119.0
C83 C82 C81 121.5(5)
C83 C82 H82 119.3
C81 C82 H82 119.3
C82 C83 C84 117.6(5)
C82 C83 H83 121.2
C84 C83 H83 121.2
N22 C84 C83 130.6(4)
N22 C84 C79 108.9(4)
C83 C84 C79 120.5(4)
C90 C85 C86 121.7(6)
C90 C85 N25 109.0(5)
C86 C85 N25 129.3(6)
C87 C86 C85 116.0(6)
C87 C86 H86 122.0
C85 C86 H86 122.0
C86 C87 C88 122.5(7)
C86 C87 H87 118.7
C88 C87 H87 118.7
C89 C88 C87 121.2(7)
C89 C88 H88 119.4
C87 C88 H88 119.4
C88 C89 C90 117.7(7)
C88 C89 H89 121.2
C90 C89 H89 121.2
N27 C90 C85 106.7(5)
N27 C90 C89 132.3(6)
C85 C90 C89 121.0(6)
N25 C91 N27 113.1(5)
N25 C91 C92 118.4(5)
N27 C91 C92 128.4(5)
N26 C92 N28 112.5(5)
N26 C92 C91 117.6(5)
N28 C92 C91 129.9(5)
N28 C93 C94 132.4(6)
N28 C93 C98 106.1(5)
C94 C93 C98 121.5(6)
C95 C94 C93 117.2(6)
C95 C94 H94 121.4
C93 C94 H94 121.4
C96 C95 C94 121.1(6)
C96 C95 H95 119.5
C94 C95 H95 119.5
C97 C96 C95 121.9(6)
C97 C96 H96 119.0
C95 C96 H96 119.0
C96 C97 C98 117.9(6)
C96 C97 H97 121.0
C98 C97 H97 121.0
C97 C98 N26 131.3(5)
C97 C98 C93 120.3(5)
N26 C98 C93 108.4(5)
C100 C99 C104 119.3(7)
C100 C99 N29 131.4(6)
C104 C99 N29 109.4(7)
C99 C100 C101 117.4(8)
C99 C100 H100 121.3
C101 C100 H100 121.3
C102 C101 C100 121.4(9)
C102 C101 H101 119.3
C100 C101 H101 119.3
C103 C102 C101 123.4(10)
C103 C102 H102 118.3
C101 C102 H102 118.3
C102 C103 C104 114.7(10)
C102 C103 H103 122.7
C104 C103 H103 122.7
C99 C104 N31 106.4(6)
C99 C104 C103 123.9(9)
N31 C104 C103 129.7(9)
N29 C105 N31 112.3(6)
N29 C105 C106 118.4(5)
N31 C105 C106 129.3(7)
N32 C106 N30 114.0(6)
N32 C106 C105 127.5(6)
N30 C106 C105 118.5(5)
N32 C107 C112 107.4(6)
N32 C107 C108 133.0(7)
C112 C107 C108 119.6(8)
C109 C108 C107 116.7(8)
C109 C108 H108 121.6
C107 C108 H108 121.6
C108 C109 C110 124.6(8)
C108 C109 H109 117.7
C110 C109 H109 117.7
C111 C110 C109 119.7(8)
C111 C110 H110 120.2
C109 C110 H110 120.2
C110 C111 C112 116.8(7)
C110 C111 H111 121.6
C112 C111 H111 121.6
N30 C112 C107 108.6(6)
N30 C112 C111 128.8(6)
C107 C112 C111 122.6(6)
N33 C113 C114 130.6(5)
N33 C113 C118 108.6(5)
C114 C113 C118 120.9(5)
C115 C114 C113 116.5(5)
C115 C114 H114 121.7
C113 C114 H114 121.7
C114 C115 C116 122.6(6)
C114 C115 H115 118.7
C116 C115 H115 118.7
C117 C116 C115 121.3(5)
C117 C116 H116 119.3
C115 C116 H116 119.3
C116 C117 C118 117.4(5)
C116 C117 H117 121.3
C118 C117 H117 121.3
N35 C118 C117 132.4(5)
N35 C118 C113 106.3(4)
C117 C118 C113 121.3(5)
N33 C119 N35 113.1(4)
N33 C119 C120 118.0(4)
N35 C119 C120 128.9(5)
N34 C120 N36 112.7(4)
N34 C120 C119 118.8(5)
N36 C120 C119 128.4(5)
C122 C121 N36 132.5(5)
C122 C121 C126 122.2(5)
N36 C121 C126 105.4(4)
C123 C122 C121 117.9(5)
C123 C122 H122 121.0
C121 C122 H122 121.0
C122 C123 C124 119.8(5)
C122 C123 H123 120.1
C124 C123 H123 120.1
C125 C124 C123 122.6(6)
C125 C124 H124 118.7
C123 C124 H124 118.7
C124 C125 C126 117.1(5)
C124 C125 H125 121.4
C126 C125 H125 121.4
C125 C126 N34 130.8(5)
C125 C126 C121 120.3(5)
N34 C126 C121 108.9(5)
C132 C127 N37 108.4(4)
C132 C127 C128 121.6(5)
N37 C127 C128 130.0(5)
C129 C128 C127 116.9(5)
C129 C128 H128 121.5
C127 C128 H128 121.5
C128 C129 C130 121.5(6)
C128 C129 H129 119.3
C130 C129 H129 119.3
C131 C130 C129 122.3(5)
C131 C130 H130 118.8
C129 C130 H130 118.8
C130 C131 C132 116.4(5)
C130 C131 H131 121.8
C132 C131 H131 121.8
N39 C132 C127 107.0(4)
N39 C132 C131 131.7(5)
C127 C132 C131 121.3(5)
N37 C133 N39 114.0(4)
N37 C133 C134 118.9(4)
N39 C133 C134 127.1(5)
N38 C134 N40 113.2(4)
N38 C134 C133 118.5(4)
N40 C134 C133 128.3(5)
N40 C135 C136 132.2(5)
N40 C135 C140 105.5(4)
C136 C135 C140 122.3(5)
C137 C136 C135 117.0(5)
C137 C136 H136 121.5
C135 C136 H136 121.5
C136 C137 C138 122.0(5)
C136 C137 H137 119.0
C138 C137 H137 119.0
C139 C138 C137 121.3(5)
C139 C138 H138 119.3
C137 C138 H138 119.3
C138 C139 C140 117.6(5)
C138 C139 H139 121.2
C140 C139 H139 121.2
N38 C140 C139 130.4(5)
N38 C140 C135 109.9(4)
C139 C140 C135 119.7(5)
O2 C141 O1 122.4(5)
O2 C141 C142 120.9(6)
O1 C141 C142 116.7(5)
C141 C142 H14A 109.5
C141 C142 H14B 109.5
H14A C142 H14B 109.5
C141 C142 H14C 109.5
H14A C142 H14C 109.5
H14B C142 H14C 109.5
O5 C145 O6 124.5(8)
O5 C145 C146 112.4(9)
O6 C145 C146 123.2(7)
C145 C146 H14D 109.5
C145 C146 H14E 109.5
H14D C146 H14E 109.5
C145 C146 H14F 109.5
H14D C146 H14F 109.5
H14E C146 H14F 109.5
O7 C147 O8 123.6(5)
O7 C147 C148 116.8(6)
O8 C147 C148 119.7(6)
C147 C148 H14G 109.5
C147 C148 H14H 109.5
H14G C148 H14H 109.5
C147 C148 H14I 109.5
H14G C148 H14I 109.5
H14H C148 H14I 109.5
C150 C149 H14J 109.5
C150 C149 H14K 109.5
H14J C149 H14K 109.5
C150 C149 H14L 109.5
H14J C149 H14L 109.5
H14K C149 H14L 109.5
N41 C150 C149 173.7(15)
C152 C151 H15A 109.5
C152 C151 H15B 109.5
H15A C151 H15B 109.5
C152 C151 H15C 109.5
H15A C151 H15C 109.5
H15B C151 H15C 109.5
C7 N1 C1 102.7(4)
C7 N1 Ni1 107.1(3)
C1 N1 Ni1 148.7(3)
C8 N2 C14 101.9(4)
C8 N2 Ni1 108.1(3)
C14 N2 Ni1 149.6(3)
C7 N3 C6 102.7(4)
C7 N3 Ni2 107.2(3)
C6 N3 Ni2 150.0(3)
C8 N4 C9 103.0(4)
C8 N4 Ni2 108.4(3)
C9 N4 Ni2 148.4(3)
C21 N5 C15 104.2(5)
C21 N5 Ni1 113.0(4)
C15 N5 Ni1 142.7(4)
C22 N6 C28 105.7(5)
C22 N6 Ni1 110.4(4)
C28 N6 Ni1 142.6(5)
C21 N7 C20 107.9(5)
C21 N7 H7 126.0
C20 N7 H7 126.0
C23 N8 C22 106.0(6)
C23 N8 H8 127.0
C22 N8 H8 127.0
C35 N9 C29 105.8(4)
C35 N9 Ni1 110.7(3)
C29 N9 Ni1 143.2(4)
C36 N10 C42 104.8(4)
C36 N10 Ni1 112.8(3)
C42 N10 Ni1 141.2(3)
C35 N11 C34 106.3(4)
C35 N11 H11A 126.8
C34 N11 H11A 126.8
C36 N12 C37 107.2(5)
C36 N12 H12A 126.4
C37 N12 H12A 126.4
C49 N13 C43 104.9(4)
C49 N13 Ni2 112.2(3)
C43 N13 Ni2 141.6(3)
C50 N14 C56 104.5(4)
C50 N14 Ni2 112.5(3)
C56 N14 Ni2 142.0(3)
C49 N15 C48 106.2(4)
C49 N15 H15 126.9
C48 N15 H15 126.9
C50 N16 C51 106.6(4)
C50 N16 H16A 126.7
C51 N16 H16A 126.7
C63 N17 C57 106.1(5)
C63 N17 Ni2 112.5(3)
C57 N17 Ni2 140.8(4)
C64 N18 C70 105.1(4)
C64 N18 Ni2 111.6(3)
C70 N18 Ni2 142.1(3)
C63 N19 C62 106.2(5)
C63 N19 H19A 126.9
C62 N19 H19A 126.9
C64 N20 C65 106.6(4)
C64 N20 H20 126.7
C65 N20 H20 126.7
C77 N21 C71 102.2(4)
C77 N21 Ni3 109.4(3)
C71 N21 Ni3 148.0(3)
C78 N22 C84 101.9(4)
C78 N22 Ni3 107.3(3)
C84 N22 Ni3 146.9(3)
C77 N23 C76 101.8(4)
C77 N23 Ni4 108.2(3)
C76 N23 Ni4 150.0(3)
C78 N24 C79 101.9(4)
C78 N24 Ni4 107.5(3)
C79 N24 Ni4 150.6(3)
C91 N25 C85 104.6(4)
C91 N25 Ni3 111.6(3)
C85 N25 Ni3 143.6(4)
C92 N26 C98 105.8(4)
C92 N26 Ni3 112.5(3)
C98 N26 Ni3 141.0(3)
C91 N27 C90 106.6(5)
C91 N27 H27A 126.7
C90 N27 H27A 126.7
C92 N28 C93 107.2(5)
C92 N28 H28 126.4
C93 N28 H28 126.4
C105 N29 C99 105.6(5)
C105 N29 Ni3 111.8(4)
C99 N29 Ni3 141.1(4)
C106 N30 C112 104.9(5)
C106 N30 Ni3 111.6(4)
C112 N30 Ni3 142.8(4)
C105 N31 C104 106.3(6)
C105 N31 H31A 126.9
C104 N31 H31A 126.9
C106 N32 C107 105.1(5)
C106 N32 H32A 127.5
C107 N32 H32A 127.5
C119 N33 C113 105.0(4)
C119 N33 Ni4 111.1(3)
C113 N33 Ni4 142.4(3)
C120 N34 C126 105.6(4)
C120 N34 Ni4 112.4(3)
C126 N34 Ni4 142.0(3)
C119 N35 C118 107.0(4)
C119 N35 H35 126.5
C118 N35 H35 126.5
C120 N36 C121 107.3(4)
C120 N36 H36 126.3
C121 N36 H36 126.3
C133 N37 C127 105.0(4)
C133 N37 Ni4 112.2(3)
C127 N37 Ni4 142.6(3)
C134 N38 C140 104.3(4)
C134 N38 Ni4 110.3(3)
C140 N38 Ni4 144.8(3)
C133 N39 C132 105.6(4)
C133 N39 H39A 127.2
C132 N39 H39A 127.2
C134 N40 C135 107.1(4)
C134 N40 H40A 126.4
C135 N40 H40A 126.4
O4A C1A O3A 120.4(10)
O4A C1A C2A 131.8(11)
O3A C1A C2A 106.3(9)
C1A C2A H2A1 109.5
C1A C2A H2A2 109.5
H2A1 C2A H2A2 109.5
C1A C2A H2A3 109.5
H2A1 C2A H2A3 109.5
H2A2 C2A H2A3 109.5

loop_
_geom_bond_atom_site_label_1
_geom_bond_atom_site_label_2
_geom_bond_distance
Ni1 N10 2.102(4)
Ni1 N6 2.110(4)
Ni1 N5 2.114(5)
Ni1 N1 2.115(4)
Ni1 N2 2.135(4)
Ni1 N9 2.169(4)
Ni2 N4 2.089(4)
Ni2 N13 2.106(4)
Ni2 N14 2.113(4)
Ni2 N17 2.124(4)
Ni2 N18 2.143(4)
Ni2 N3 2.153(4)
Ni3 N26 2.085(4)
Ni3 N21 2.091(4)
Ni3 N25 2.110(4)
Ni3 N30 2.119(4)
Ni3 N29 2.149(4)
Ni3 N22 2.169(4)
Ni4 N34 2.100(4)
Ni4 N37 2.106(4)
Ni4 N23 2.127(4)
Ni4 N24 2.128(4)
Ni4 N33 2.135(4)
Ni4 N38 2.161(4)
C1 N1 1.376(6)
C1 C2 1.398(7)
C1 C6 1.417(7)
C2 C3 1.388(7)
C2 H2 0.9500
C3 C4 1.386(8)
C3 H3 0.9500
C4 C5 1.385(7)
C4 H4 0.9500
C5 C6 1.395(7)
C5 H5 0.9500
C6 N3 1.380(6)
C7 N3 1.338(6)
C7 N1 1.346(6)
C7 C8 1.414(6)
C8 N4 1.336(5)
C8 N2 1.340(6)
C9 C10 1.379(6)
C9 N4 1.389(6)
C9 C14 1.429(7)
C10 C11 1.368(7)
C10 H10 0.9500
C11 C12 1.396(7)
C11 H11 0.9500
C12 C13 1.367(7)
C12 H12 0.9500
C13 C14 1.380(6)
C13 H13 0.9500
C14 N2 1.398(6)
C15 C16 1.368(8)
C15 C20 1.394(8)
C15 N5 1.402(7)
C16 C17 1.357(9)
C16 H16 0.9500
C17 C18 1.330(10)
C17 H17 0.9500
C18 C19 1.374(10)
C18 H18 0.9500
C19 C20 1.393(9)
C19 H19 0.9500
C20 N7 1.373(8)
C21 N5 1.299(7)
C21 N7 1.353(7)
C21 C22 1.410(9)
C22 N6 1.334(7)
C22 N8 1.358(7)
C152 N42 1.087(9)
C152 C151 1.436(11)
C23 N8 1.342(8)
C23 C24 1.383(10)
C23 C28 1.390(9)
C24 C25 1.365(11)
C24 H24 0.9500
C25 C26 1.405(10)
C25 H25 0.9500
C26 C27 1.449(9)
C26 H26 0.9500
C27 C28 1.382(9)
C27 H27 0.9500
C28 N6 1.364(7)
C29 C30 1.383(7)
C29 N9 1.384(6)
C29 C34 1.412(7)
C30 C31 1.405(8)
C30 H30 0.9500
C31 C32 1.396(8)
C31 H31 0.9500
C32 C33 1.374(8)
C32 H32 0.9500
C33 C34 1.411(7)
C33 H33 0.9500
C34 N11 1.374(7)
C35 N9 1.325(6)
C35 N11 1.373(6)
C35 C36 1.426(7)
C36 N10 1.326(6)
C36 N12 1.344(6)
C37 N12 1.378(6)
C37 C38 1.392(7)
C37 C42 1.418(7)
C38 C39 1.381(8)
C38 H38 0.9500
C39 C40 1.395(9)
C39 H39 0.9500
C40 C41 1.370(8)
C40 H40 0.9500
C41 C42 1.400(7)
C41 H41 0.9500
C42 N10 1.393(6)
C43 C44 1.379(7)
C43 N13 1.388(6)
C43 C48 1.407(7)
C44 C45 1.364(8)
C44 H44 0.9500
C45 C46 1.416(9)
C45 H45 0.9500
C46 C47 1.361(8)
C46 H46 0.9500
C47 C48 1.380(7)
C47 H47 0.9500
C48 N15 1.380(6)
C49 N13 1.314(6)
C49 N15 1.347(6)
C49 C50 1.446(7)
C50 N14 1.320(6)
C50 N16 1.339(6)
C51 N16 1.385(6)
C51 C52 1.391(7)
C51 C56 1.393(7)
C52 C53 1.358(8)
C52 H52 0.9500
C53 C54 1.393(8)
C53 H53 0.9500
C54 C55 1.375(7)
C54 H54 0.9500
C55 C56 1.392(7)
C55 H55 0.9500
C56 N14 1.389(6)
C57 C58 1.392(8)
C57 C62 1.408(8)
C57 N17 1.411(6)
C58 C59 1.378(9)
C58 H58 0.9500
C59 C60 1.411(11)
C59 H59 0.9500
C60 C61 1.380(11)
C60 H60 0.9500
C61 C62 1.399(8)
C61 H61 0.9500
C62 N19 1.367(7)
C63 N17 1.312(6)
C63 N19 1.349(6)
C63 C64 1.438(7)
C64 N18 1.325(6)
C64 N20 1.362(6)
C65 N20 1.382(6)
C65 C66 1.403(7)
C65 C70 1.408(7)
C66 C67 1.374(8)
C66 H66 0.9500
C67 C68 1.400(8)
C67 H67 0.9500
C68 C69 1.391(7)
C68 H68 0.9500
C69 C70 1.373(7)
C69 H69 0.9500
C70 N18 1.399(6)
C71 C72 1.384(6)
C71 N21 1.385(5)
C71 C76 1.426(6)
C72 C73 1.374(7)
C72 H72 0.9500
C73 C74 1.400(7)
C73 H73 0.9500
C74 C75 1.372(7)
C74 H74 0.9500
C75 C76 1.393(6)
C75 H75 0.9500
C76 N23 1.382(5)
C77 N23 1.331(6)
C77 N21 1.343(6)
C77 C78 1.430(6)
C78 N22 1.329(6)
C78 N24 1.353(6)
C79 N24 1.383(6)
C79 C80 1.391(6)
C79 C84 1.426(6)
C80 C81 1.370(7)
C80 H80 0.9500
C81 C82 1.406(7)
C81 H81 0.9500
C82 C83 1.374(7)
C82 H82 0.9500
C83 C84 1.394(6)
C83 H83 0.9500
C84 N22 1.387(5)
C85 C90 1.375(8)
C85 C86 1.388(7)
C85 N25 1.399(6)
C86 C87 1.383(8)
C86 H86 0.9500
C87 C88 1.384(10)
C87 H87 0.9500
C88 C89 1.350(10)
C88 H88 0.9500
C89 C90 1.401(8)
C89 H89 0.9500
C90 N27 1.366(7)
C91 N25 1.312(6)
C91 N27 1.352(6)
C91 C92 1.443(7)
C92 N26 1.318(6)
C92 N28 1.343(6)
C93 N28 1.366(7)
C93 C94 1.388(8)
C93 C98 1.400(7)
C94 C95 1.384(9)
C94 H94 0.9500
C95 C96 1.380(9)
C95 H95 0.9500
C96 C97 1.375(7)
C96 H96 0.9500
C97 C98 1.379(7)
C97 H97 0.9500
C98 N26 1.380(6)
C99 C100 1.373(9)
C99 C104 1.382(9)
C99 N29 1.408(7)
C100 C101 1.393(9)
C100 H100 0.9500
C101 C102 1.383(12)
C101 H101 0.9500
C102 C103 1.332(13)
C102 H102 0.9500
C103 C104 1.418(10)
C103 H103 0.9500
C104 N31 1.391(9)
C105 N29 1.314(7)
C105 N31 1.386(7)
C105 C106 1.427(8)
C106 N32 1.345(7)
C106 N30 1.352(7)
C107 N32 1.390(8)
C107 C112 1.407(8)
C107 C108 1.416(9)
C108 C109 1.343(11)
C108 H108 0.9500
C109 C110 1.417(11)
C109 H109 0.9500
C110 C111 1.379(8)
C110 H110 0.9500
C111 C112 1.408(8)
C111 H111 0.9500
C112 N30 1.374(7)
C113 N33 1.383(6)
C113 C114 1.393(7)
C113 C118 1.403(7)
C114 C115 1.374(7)
C114 H114 0.9500
C115 C116 1.382(7)
C115 H115 0.9500
C116 C117 1.373(8)
C116 H116 0.9500
C117 C118 1.382(7)
C117 H117 0.9500
C118 N35 1.363(6)
C119 N33 1.328(6)
C119 N35 1.341(6)
C119 C120 1.434(7)
C120 N34 1.320(6)
C120 N36 1.349(6)
C121 C122 1.382(7)
C121 N36 1.382(6)
C121 C126 1.406(7)
C122 C123 1.357(8)
C122 H122 0.9500
C123 C124 1.421(8)
C123 H123 0.9500
C124 C125 1.372(7)
C124 H124 0.9500
C125 C126 1.377(7)
C125 H125 0.9500
C126 N34 1.387(6)
C127 C132 1.395(7)
C127 N37 1.401(6)
C127 C128 1.404(7)
C128 C129 1.369(7)
C128 H128 0.9500
C129 C130 1.402(8)
C129 H129 0.9500
C130 C131 1.381(8)
C130 H130 0.9500
C131 C132 1.398(7)
C131 H131 0.9500
C132 N39 1.387(6)
C133 N37 1.322(6)
C133 N39 1.352(6)
C133 C134 1.447(6)
C134 N38 1.329(6)
C134 N40 1.365(6)
C135 N40 1.372(6)
C135 C136 1.396(7)
C135 C140 1.408(7)
C136 C137 1.364(7)
C136 H136 0.9500
C137 C138 1.404(7)
C137 H137 0.9500
C138 C139 1.386(7)
C138 H138 0.9500
C139 C140 1.402(7)
C139 H139 0.9500
C140 N38 1.396(6)
C141 O2 1.229(6)
C141 O1 1.302(6)
C141 C142 1.498(7)
C142 H14A 0.9800
C142 H14B 0.9800
C142 H14C 0.9800
C145 O5 1.236(8)
C145 O6 1.252(10)
C145 C146 1.535(10)
C146 H14D 0.9800
C146 H14E 0.9800
C146 H14F 0.9800
C147 O7 1.252(6)
C147 O8 1.265(6)
C147 C148 1.495(7)
C148 H14G 0.9800
C148 H14H 0.9800
C148 H14I 0.9800
C149 C150 1.410(12)
C149 H14J 0.9800
C149 H14K 0.9800
C149 H14L 0.9800
C150 N41 1.153(12)
C151 H15A 0.9800
C151 H15B 0.9800
C151 H15C 0.9800
N7 H7 0.8800
N8 H8 0.8800
N11 H11A 0.8800
N12 H12A 0.8800
N15 H15 0.8800
N16 H16A 0.8800
N19 H19A 0.8800
N20 H20 0.8800
N27 H27A 0.8800
N28 H28 0.8800
N31 H31A 0.8800
N32 H32A 0.8800
N35 H35 0.8800
N36 H36 0.8800
N39 H39A 0.8800
N40 H40A 0.8800
C1A O4A 1.218(12)
C1A O3A 1.317(12)
C1A C2A 1.342(10)
C2A H2A1 0.9800
C2A H2A2 0.9800
C2A H2A3 0.9800
